data_7102938
loop_
_publ_author_name
'Miller, Natalie A'
'Willis, Anthony C'
'Sherburn, Michael S'

_publ_section_title
;
 Formal total synthesis of triptolide.
;
_journal_issue 10
_journal_name_full 'Chemical communications (Cambridge, England)'
_journal_page_first 1226
_journal_page_last 1228
_journal_paper_doi 10.1039/b718754h
_journal_year 2008
_chemical_formula_moiety 'C21 H26 O3'
_chemical_formula_sum 'C21 H26 O3'
_chemical_formula_weight 326.44
_space_group_IT_number 14
_symmetry_cell_setting monoclinic
_symmetry_space_group_name_Hall '-P 2ybc'
_symmetry_space_group_name_H-M 'P 1 21/c 1'
_atom_sites_solution_hydrogens geom
_atom_sites_solution_primary direct
_audit_creation_date 06-06-28
_audit_creation_method CRYSTALS_ver_12.18
_audit_update_record
;
2006-06-29 - Report on C21 H26 O3
by Anthony C. Willis
for Natalie Miller and Mick Sherburn
2006-06-29 - passes checkcif tests with minor warnings
;
_cell_angle_alpha 90
_cell_angle_beta 97.868(2)
_cell_angle_gamma 90
_cell_formula_units_Z 8
_cell_length_a 9.6828(3)
_cell_length_b 10.5296(5)
_cell_length_c 35.1809(15)
_cell_measurement_reflns_used 45271
_cell_measurement_temperature 200
_cell_measurement_theta_max 25
_cell_measurement_theta_min 3
_cell_volume 3553.1(3)
_computing_cell_refinement 'Denzo/Scalepack '
_computing_data_collection 'COLLECT (Nonius BV, 1997)'
_computing_data_reduction 'Denzo/Scalepack (Otwinowski & Minor, 1997)'
_computing_molecular_graphics
;
ORTEP-II (Johnson 1976) in teXsan (MSC, 1992-1997)
;
_computing_publication_material 'CRYSTALS '
_computing_structure_refinement 'CRYSTALS (Watkin et al 2003)'
_computing_structure_solution 'SIR92 (Altomare et al, 1994)'
_diffrn_ambient_temperature 200
_diffrn_measured_fraction_theta_full 0.988
_diffrn_measured_fraction_theta_max 0.988
_diffrn_measurement_device_type 'Nonius KappaCCD'
_diffrn_measurement_method ' \f and \w scans with CCD '
_diffrn_radiation_monochromator graphite
_diffrn_radiation_type 'Mo K\a'
_diffrn_radiation_wavelength 0.71073
_diffrn_reflns_av_R_equivalents 0.093
_diffrn_reflns_limit_h_max 9
_diffrn_reflns_limit_h_min -11
_diffrn_reflns_limit_k_max 12
_diffrn_reflns_limit_k_min -9
_diffrn_reflns_limit_l_max 41
_diffrn_reflns_limit_l_min -41
_diffrn_reflns_number 29916
_diffrn_reflns_theta_full 25.038
_diffrn_reflns_theta_max 25.038
_diffrn_reflns_theta_min 2.560
_diffrn_standards_number 0
_exptl_absorpt_coefficient_mu 0.080
_exptl_absorpt_correction_T_max 0.998
_exptl_absorpt_correction_T_min 0.982
_exptl_absorpt_correction_type integration
_exptl_absorpt_process_details
;
via Gaussian method (Coppens, 1970) implemented in maXus (2000)
;
_exptl_crystal_colour colourless
_exptl_crystal_density_diffrn 1.220
_exptl_crystal_density_meas ?
_exptl_crystal_description plate
_exptl_crystal_F_000 1408
_exptl_crystal_size_max 0.33
_exptl_crystal_size_mid 0.29
_exptl_crystal_size_min 0.03
_refine_diff_density_max 0.25
_refine_diff_density_min -0.22
_refine_ls_extinction_method None
_refine_ls_goodness_of_fit_ref 1.1722
_refine_ls_hydrogen_treatment noref
_refine_ls_matrix_type full
_refine_ls_number_parameters 433
_refine_ls_number_reflns 2641
_refine_ls_number_restraints 0
_refine_ls_R_factor_all 0.1597
_refine_ls_R_factor_gt 0.0534
_refine_ls_shift/su_max 0.000361
_refine_ls_structure_factor_coef F
_refine_ls_weighting_details
;
Method, part 1, Chebychev polynomial, (Watkin, 1994, Prince, 1982)
[weight] = 1.0/[A~0~*T~0~(x)+A~1~*T~1~(x) ... +A~n-1~]*T~n-1~(x)]
where A~i~ are the Chebychev coefficients listed below and x= Fcalc/Fmax
Method = Robust Weighting (Prince, 1982)
W = [weight] * [1-(deltaF/6*sigmaF)^2^]^2^
A~i~ are:
1.91 1.87 1.51
;
_refine_ls_weighting_scheme calc
_refine_ls_wR_factor_all 0.0771
_refine_ls_wR_factor_gt 0.0494
_refine_ls_wR_factor_ref 0.0494
_reflns_limit_h_max 11
_reflns_limit_h_min -11
_reflns_limit_k_max 12
_reflns_limit_k_min 0
_reflns_limit_l_max 41
_reflns_limit_l_min 0
_reflns_number_gt 2641
_reflns_number_total 6212
_reflns_threshold_expression I>1.5\s(I)
_cod_data_source_file b718754h.txt
_cod_data_source_block she0616
_cod_depositor_comments
;
The following automatic conversions were performed:
'_symmetry_cell_setting' value 'Monoclinic' changed to 'monoclinic'
according to '/home/saulius/struct/CIF-dictionaries/cif_core.dic'
dictionary named 'cif_core.dic' version 2.4.1 from 2010-06-29.

Automatic conversion script
Id: cif_fix_enum 1527 2010-12-29 10:47:43Z saulius 
;
_cod_original_sg_symbol_H-M 'P 1 21/c 1 '
_cod_database_code 7102938

loop_
_symmetry_equiv_pos_as_xyz
x,y,z
-x,-y,-z
-x,y+1/2,-z+1/2
x,-y+1/2,z+1/2

loop_
_atom_site_label
_atom_site_type_symbol
_atom_site_fract_x
_atom_site_fract_y
_atom_site_fract_z
_atom_site_U_iso_or_equiv
_atom_site_occupancy
_atom_site_adp_type
_atom_site_refinement_flags_posn
_atom_site_refinement_flags_adp
_atom_site_refinement_flags_occupancy
_atom_site_disorder_assembly
_atom_site_disorder_group
_atom_site_attached_hydrogens
O101 O 1.2719(2) 0.1745(2) 0.71214(7) 0.0504 1.0000 Uani . . . . . .
O118 O 1.2295(2) 0.1223(2) 0.77064(8) 0.0610 1.0000 Uani . . . . . .
O123 O 0.5656(2) 0.2727(2) 0.53354(6) 0.0528 1.0000 Uani . . . . . .
C102 C 1.1854(4) 0.1451(3) 0.73746(11) 0.0473 1.0000 Uani . . . . . .
C103 C 1.0346(3) 0.1473(3) 0.71872(10) 0.0454 1.0000 Uani . . . . . .
C104 C 0.9648(3) 0.2703(3) 0.72935(9) 0.0436 1.0000 Uani . . . . . .
C105 C 0.8269(3) 0.2916(3) 0.70376(9) 0.0376 1.0000 Uani . . . . . .
C106 C 0.8457(3) 0.3067(3) 0.66097(8) 0.0323 1.0000 Uani . . . . . .
C107 C 0.7039(3) 0.3144(3) 0.63524(8) 0.0343 1.0000 Uani . . . . . .
C108 C 0.5858(3) 0.3660(3) 0.64844(9) 0.0383 1.0000 Uani . . . . . .
C109 C 0.4633(3) 0.3851(3) 0.62403(9) 0.0401 1.0000 Uani . . . . . .
C110 C 0.4521(3) 0.3554(3) 0.58508(9) 0.0388 1.0000 Uani . . . . . .
C111 C 0.5680(3) 0.3008(3) 0.57267(8) 0.0365 1.0000 Uani . . . . . .
C112 C 0.6922(3) 0.2788(3) 0.59656(9) 0.0364 1.0000 Uani . . . . . .
C113 C 0.8151(3) 0.2213(4) 0.58109(10) 0.0494 1.0000 Uani . . . . . .
C114 C 0.9178(4) 0.1633(3) 0.61169(10) 0.0486 1.0000 Uani . . . . . .
C115 C 0.9341(3) 0.2002(3) 0.64824(9) 0.0354 1.0000 Uani . . . . . .
C116 C 1.0489(3) 0.1417(3) 0.67585(10) 0.0437 1.0000 Uani . . . . . .
C117 C 1.1916(3) 0.2044(4) 0.67534(10) 0.0483 1.0000 Uani . . . . . .
C119 C 0.9177(3) 0.4372(3) 0.65616(9) 0.0418 1.0000 Uani . . . . . .
C120 C 0.3224(4) 0.3922(3) 0.55750(10) 0.0507 1.0000 Uani . . . . . .
C121 C 0.3295(6) 0.5293(5) 0.54617(16) 0.1053 1.0000 Uani . . . . . .
C122 C 0.1892(5) 0.3623(7) 0.57169(16) 0.1314 1.0000 Uani . . . . . .
C124 C 0.5101(4) 0.1511(4) 0.52318(11) 0.0629 1.0000 Uani . . . . . .
O1 O 0.2269(2) 0.0483(2) 0.27396(7) 0.0511 1.0000 Uani . . . . . .
O18 O 0.2761(3) 0.0149(2) 0.21510(8) 0.0571 1.0000 Uani . . . . . .
O23 O 0.9414(2) 0.0735(2) 0.45446(6) 0.0444 1.0000 Uani . . . . . .
C2 C 0.3183(4) 0.0292(3) 0.24855(11) 0.0438 1.0000 Uani . . . . . .
C3 C 0.4649(3) 0.0344(3) 0.26875(9) 0.0405 1.0000 Uani . . . . . .
C4 C 0.5277(3) 0.1653(3) 0.26345(9) 0.0367 1.0000 Uani . . . . . .
C5 C 0.6625(3) 0.1815(3) 0.29024(8) 0.0348 1.0000 Uani . . . . . .
C6 C 0.6425(3) 0.1777(3) 0.33310(8) 0.0316 1.0000 Uani . . . . . .
C7 C 0.7840(3) 0.1805(3) 0.35876(8) 0.0306 1.0000 Uani . . . . . .
C8 C 0.8973(3) 0.2457(3) 0.34806(9) 0.0386 1.0000 Uani . . . . . .
C9 C 1.0217(3) 0.2536(3) 0.37187(9) 0.0409 1.0000 Uani . . . . . .
C10 C 1.0401(3) 0.2007(3) 0.40832(8) 0.0371 1.0000 Uani . . . . . .
C11 C 0.9268(3) 0.1359(3) 0.41900(8) 0.0334 1.0000 Uani . . . . . .
C12 C 0.8004(3) 0.1229(3) 0.39523(9) 0.0322 1.0000 Uani . . . . . .
C13 C 0.6841(3) 0.0454(3) 0.40779(9) 0.0424 1.0000 Uani . . . . . .
C14 C 0.5796(3) 0.0022(3) 0.37524(9) 0.0416 1.0000 Uani . . . . . .
C15 C 0.5593(3) 0.0605(3) 0.34124(9) 0.0339 1.0000 Uani . . . . . .
C16 C 0.4473(3) 0.0103(3) 0.31071(10) 0.0436 1.0000 Uani . . . . . .
C17 C 0.3015(3) 0.0671(4) 0.31227(10) 0.0530 1.0000 Uani . . . . . .
C19 C 0.5636(3) 0.2991(3) 0.34285(9) 0.0392 1.0000 Uani . . . . . .
C20 C 1.1767(4) 0.2138(3) 0.43446(10) 0.0489 1.0000 Uani . . . . . .
C21 C 1.2058(5) 0.3518(5) 0.44520(13) 0.0837 1.0000 Uani . . . . . .
C22 C 1.2976(4) 0.1591(5) 0.41594(12) 0.0728 1.0000 Uani . . . . . .
C24 C 0.9006(5) 0.1484(4) 0.48521(10) 0.0635 1.0000 Uani . . . . . .
H31 H 0.5230 -0.0336 0.25903 0.0474 1.0000 Uiso R . . . . .
H41 H 0.4602 0.2322 0.26910 0.0434 1.0000 Uiso R . . . . .
H42 H 0.5466 0.1742 0.23634 0.0434 1.0000 Uiso R . . . . .
H51 H 0.7044 0.2652 0.28477 0.0418 1.0000 Uiso R . . . . .
H52 H 0.7276 0.1116 0.28524 0.0418 1.0000 Uiso R . . . . .
H81 H 0.8879 0.2880 0.32238 0.0457 1.0000 Uiso R . . . . .
H91 H 1.1016 0.2988 0.36264 0.0485 1.0000 Uiso R . . . . .
H131 H 0.7254 -0.0311 0.42185 0.0509 1.0000 Uiso R . . . . .
H132 H 0.6352 0.0983 0.42543 0.0509 1.0000 Uiso R . . . . .
H141 H 0.5218 -0.0743 0.37909 0.0500 1.0000 Uiso R . . . . .
H161 H 0.4408 -0.0836 0.31436 0.0513 1.0000 Uiso R . . . . .
H171 H 0.2536 0.0217 0.33174 0.0630 1.0000 Uiso R . . . . .
H172 H 0.3085 0.1595 0.31871 0.0630 1.0000 Uiso R . . . . .
H191 H 0.5503 0.2973 0.37053 0.0472 1.0000 Uiso R . . . . .
H192 H 0.6190 0.3758 0.33775 0.0472 1.0000 Uiso R . . . . .
H193 H 0.4706 0.3022 0.32654 0.0472 1.0000 Uiso R . . . . .
H201 H 1.1696 0.1651 0.45851 0.0572 1.0000 Uiso R . . . . .
H211 H 1.2965 0.3582 0.46248 0.0959 1.0000 Uiso R . . . . .
H212 H 1.1292 0.3854 0.45878 0.0959 1.0000 Uiso R . . . . .
H213 H 1.2108 0.4027 0.42143 0.0959 1.0000 Uiso R . . . . .
H221 H 1.3864 0.1692 0.43390 0.0861 1.0000 Uiso R . . . . .
H222 H 1.2804 0.0669 0.41032 0.0861 1.0000 Uiso R . . . . .
H223 H 1.3052 0.2055 0.39151 0.0861 1.0000 Uiso R . . . . .
H241 H 0.9139 0.0977 0.50948 0.0767 1.0000 Uiso R . . . . .
H242 H 0.9592 0.2268 0.48862 0.0767 1.0000 Uiso R . . . . .
H243 H 0.8002 0.1727 0.47893 0.0767 1.0000 Uiso R . . . . .
H1031 H 0.9831 0.0714 0.72654 0.0533 1.0000 Uiso R . . . . .
H1041 H 0.9473 0.2650 0.75666 0.0516 1.0000 Uiso R . . . . .
H1042 H 1.0283 0.3433 0.72632 0.0516 1.0000 Uiso R . . . . .
H1051 H 0.7826 0.3704 0.71237 0.0448 1.0000 Uiso R . . . . .
H1052 H 0.7646 0.2172 0.70635 0.0448 1.0000 Uiso R . . . . .
H1081 H 0.5904 0.3894 0.67613 0.0456 1.0000 Uiso R . . . . .
H1091 H 0.3807 0.4210 0.63452 0.0477 1.0000 Uiso R . . . . .
H1131 H 0.8631 0.2892 0.56796 0.0597 1.0000 Uiso R . . . . .
H1132 H 0.7806 0.1538 0.56212 0.0597 1.0000 Uiso R . . . . .
H1141 H 0.9780 0.0927 0.60433 0.0586 1.0000 Uiso R . . . . .
H1161 H 1.0571 0.0504 0.66863 0.0515 1.0000 Uiso R . . . . .
H1171 H 1.1810 0.2984 0.67216 0.0578 1.0000 Uiso R . . . . .
H1172 H 1.2382 0.1691 0.65396 0.0578 1.0000 Uiso R . . . . .
H1191 H 0.9310 0.4491 0.62869 0.0508 1.0000 Uiso R . . . . .
H1192 H 1.0105 0.4390 0.67262 0.0508 1.0000 Uiso R . . . . .
H1193 H 0.8578 0.5071 0.66408 0.0508 1.0000 Uiso R . . . . .
H1201 H 0.3245 0.3411 0.53363 0.0594 1.0000 Uiso R . . . . .
H1211 H 0.2441 0.5520 0.52813 0.1184 1.0000 Uiso R . . . . .
H1212 H 0.3352 0.5839 0.56959 0.1184 1.0000 Uiso R . . . . .
H1213 H 0.4140 0.5434 0.53324 0.1184 1.0000 Uiso R . . . . .
H1221 H 0.1097 0.3891 0.55214 0.1557 1.0000 Uiso R . . . . .
H1222 H 0.1844 0.4089 0.59624 0.1557 1.0000 Uiso R . . . . .
H1223 H 0.1835 0.2689 0.57627 0.1557 1.0000 Uiso R . . . . .
H1241 H 0.5112 0.1370 0.49511 0.0742 1.0000 Uiso R . . . . .
H1242 H 0.5679 0.0845 0.53810 0.0742 1.0000 Uiso R . . . . .
H1243 H 0.4120 0.1460 0.52900 0.0742 1.0000 Uiso R . . . . .

loop_
_atom_site_aniso_label
_atom_site_aniso_U_11
_atom_site_aniso_U_22
_atom_site_aniso_U_33
_atom_site_aniso_U_23
_atom_site_aniso_U_13
_atom_site_aniso_U_12
O101 0.0335(13) 0.0545(15) 0.0612(16) 0.0103(13) -0.0003(12) 0.0047(12)
O118 0.0498(16) 0.0604(17) 0.0666(18) 0.0266(14) -0.0137(14) -0.0071(13)
O123 0.0561(16) 0.0624(17) 0.0383(14) -0.0062(12) 0.0007(11) -0.0083(13)
C102 0.044(2) 0.031(2) 0.063(2) 0.0133(18) -0.009(2) 0.0028(16)
C103 0.0367(19) 0.035(2) 0.062(2) 0.0087(17) -0.0037(17) -0.0045(16)
C104 0.0326(18) 0.060(2) 0.0363(18) 0.0079(16) -0.0018(14) -0.0051(17)
C105 0.0365(18) 0.041(2) 0.0346(17) 0.0028(15) 0.0024(14) 0.0009(15)
C106 0.0325(17) 0.0307(18) 0.0333(17) 0.0009(15) 0.0035(13) -0.0027(15)
C107 0.0370(19) 0.0331(18) 0.0331(18) 0.0033(15) 0.0062(14) 0.0012(15)
C108 0.040(2) 0.043(2) 0.0304(17) -0.0008(15) 0.0014(15) 0.0048(16)
C109 0.039(2) 0.0373(19) 0.043(2) 0.0003(15) 0.0012(16) 0.0031(16)
C110 0.0333(19) 0.0386(19) 0.0423(19) 0.0046(16) -0.0032(15) -0.0012(15)
C111 0.037(2) 0.046(2) 0.0260(17) -0.0004(15) 0.0007(15) -0.0052(16)
C112 0.0395(19) 0.0357(19) 0.0358(19) -0.0024(14) 0.0117(15) -0.0021(15)
C113 0.038(2) 0.066(2) 0.045(2) -0.0135(18) 0.0089(16) -0.0012(18)
C114 0.039(2) 0.052(2) 0.056(2) -0.0130(19) 0.0086(17) 0.0063(17)
C115 0.0248(17) 0.0295(18) 0.052(2) -0.0050(15) 0.0045(15) 0.0004(14)
C116 0.040(2) 0.0309(18) 0.058(2) -0.0097(17) -0.0018(17) 0.0034(15)
C117 0.0332(19) 0.056(2) 0.056(2) -0.0060(18) 0.0045(16) 0.0103(17)
C119 0.0410(19) 0.0405(19) 0.045(2) -0.0014(16) 0.0109(16) -0.0044(17)
C120 0.052(2) 0.053(2) 0.043(2) 0.0034(18) -0.0063(18) 0.0099(18)
C121 0.116(4) 0.073(3) 0.107(4) 0.031(3) -0.057(3) 0.008(3)
C122 0.042(3) 0.245(8) 0.102(4) 0.065(5) -0.008(3) -0.005(4)
C124 0.064(3) 0.070(3) 0.052(2) -0.014(2) -0.0031(19) 0.000(2)
O1 0.0348(14) 0.0539(15) 0.0613(17) 0.0043(12) -0.0045(13) -0.0053(12)
O18 0.0553(16) 0.0490(15) 0.0598(17) -0.0133(12) -0.0179(13) 0.0048(12)
O23 0.0540(15) 0.0489(14) 0.0308(13) 0.0100(11) 0.0079(11) 0.0100(12)
C2 0.047(2) 0.0260(17) 0.054(2) -0.0048(16) -0.010(2) 0.0037(16)
C3 0.0365(19) 0.033(2) 0.049(2) -0.0099(15) -0.0050(15) 0.0118(15)
C4 0.0341(19) 0.041(2) 0.0332(17) -0.0029(15) -0.0008(14) 0.0002(15)
C5 0.0338(18) 0.0376(18) 0.0333(17) 0.0033(15) 0.0052(14) -0.0022(15)
C6 0.0330(18) 0.0313(16) 0.0298(16) 0.0059(14) 0.0020(13) -0.0007(15)
C7 0.0329(18) 0.0261(16) 0.0333(17) -0.0029(14) 0.0061(14) 0.0014(14)
C8 0.0436(19) 0.0368(19) 0.0340(17) 0.0058(15) 0.0003(15) -0.0093(17)
C9 0.0378(19) 0.0409(19) 0.042(2) 0.0036(16) -0.0003(15) -0.0133(17)
C10 0.0361(19) 0.0388(19) 0.0343(19) 0.0046(15) -0.0029(15) -0.0031(16)
C11 0.0372(19) 0.0362(18) 0.0250(16) 0.0038(14) -0.0019(14) 0.0085(15)
C12 0.0333(18) 0.0305(17) 0.0338(18) 0.0058(14) 0.0080(14) 0.0093(14)
C13 0.0326(18) 0.053(2) 0.0416(19) 0.0145(17) 0.0058(15) 0.0012(17)
C14 0.0342(19) 0.0421(19) 0.049(2) 0.0084(17) 0.0068(16) -0.0031(16)
C15 0.0298(17) 0.0339(17) 0.0377(18) -0.0008(15) 0.0035(14) -0.0005(14)
C16 0.044(2) 0.0273(18) 0.057(2) 0.0085(15) -0.0023(17) -0.0049(15)
C17 0.037(2) 0.066(2) 0.054(2) 0.010(2) 0.0010(17) -0.0081(19)
C19 0.045(2) 0.0294(18) 0.0436(19) -0.0003(15) 0.0071(16) 0.0029(15)
C20 0.042(2) 0.058(2) 0.043(2) 0.0054(18) -0.0075(16) -0.0033(17)
C21 0.081(3) 0.090(4) 0.069(3) -0.006(3) -0.030(2) -0.016(3)
C22 0.034(2) 0.114(4) 0.067(3) 0.006(3) -0.0043(19) 0.007(2)
C24 0.075(3) 0.086(3) 0.0308(19) 0.002(2) 0.0111(18) 0.016(2)

loop_
_atom_type_symbol
_atom_type_scat_dispersion_real
_atom_type_scat_dispersion_imag
_atom_type_scat_Cromer_Mann_a1
_atom_type_scat_Cromer_Mann_b1
_atom_type_scat_Cromer_Mann_a2
_atom_type_scat_Cromer_Mann_b2
_atom_type_scat_Cromer_Mann_a3
_atom_type_scat_Cromer_Mann_b3
_atom_type_scat_Cromer_Mann_a4
_atom_type_scat_Cromer_Mann_b4
_atom_type_scat_Cromer_Mann_c
_atom_type_scat_source
C 0.0033 0.0016 2.3100 20.8439 1.0200 10.2075 1.5886 0.5687 0.8650 51.6512 0.2156 'International Tables Vol C 4.2.6.8 and 6.1.1.4'
H 0.0000 0.0000 0.4930 10.5109 0.3229 26.1257 0.1402 3.1424 0.0408 57.7998 0.0030 'International Tables Vol C 4.2.6.8 and 6.1.1.4'
O 0.0106 0.0060 3.0485 13.2771 2.2868 5.7011 1.5463 0.3239 0.8670 32.9089 0.2508 'International Tables Vol C 4.2.6.8 and 6.1.1.4'

loop_
_exptl_crystal_face_index_h
_exptl_crystal_face_index_k
_exptl_crystal_face_index_l
_exptl_crystal_face_perp_dist
1 1 0 0.150
3 -4 0 0.138
-1 1 0 0.152
-3 -14 0 0.127
0 0 1 0.001
0 0 -1 0.025
0 1 0 0.199

loop_
_geom_angle_atom_site_label_1
_geom_angle_site_symmetry_1
_geom_angle_atom_site_label_2
_geom_angle_site_symmetry_2
_geom_angle_atom_site_label_3
_geom_angle_site_symmetry_3
_geom_angle
_geom_angle_publ_flag
C102 . O101 . C117 . 109.6(2) yes
C111 . O123 . C124 . 113.4(3) yes
O101 . C102 . O118 . 121.1(3) yes
O101 . C102 . C103 . 111.1(3) yes
O118 . C102 . C103 . 127.8(4) yes
C102 . C103 . C104 . 109.7(3) yes
C102 . C103 . C116 . 102.5(3) yes
C104 . C103 . C116 . 112.0(3) yes
C102 . C103 . H1031 . 110.8 no
C104 . C103 . H1031 . 110.8 no
C116 . C103 . H1031 . 110.8 no
C103 . C104 . C105 . 111.2(3) yes
C103 . C104 . H1041 . 109.0 no
C105 . C104 . H1041 . 109.0 no
C103 . C104 . H1042 . 109.0 no
C105 . C104 . H1042 . 109.0 no
H1041 . C104 . H1042 . 109.5 no
C104 . C105 . C106 . 112.3(3) yes
C104 . C105 . H1051 . 108.8 no
C106 . C105 . H1051 . 108.8 no
C104 . C105 . H1052 . 108.8 no
C106 . C105 . H1052 . 108.8 no
H1051 . C105 . H1052 . 109.5 no
C105 . C106 . C107 . 111.3(2) yes
C105 . C106 . C115 . 111.0(2) yes
C107 . C106 . C115 . 111.1(2) yes
C105 . C106 . C119 . 108.0(2) yes
C107 . C106 . C119 . 105.4(2) yes
C115 . C106 . C119 . 109.9(2) yes
C106 . C107 . C108 . 121.9(3) yes
C106 . C107 . C112 . 120.2(3) yes
C108 . C107 . C112 . 117.7(3) yes
C107 . C108 . C109 . 121.4(3) yes
C107 . C108 . H1081 . 119.3 no
C109 . C108 . H1081 . 119.3 no
C108 . C109 . C110 . 121.5(3) yes
C108 . C109 . H1091 . 119.2 no
C110 . C109 . H1091 . 119.2 no
C109 . C110 . C111 . 116.4(3) yes
C109 . C110 . C120 . 120.9(3) yes
C111 . C110 . C120 . 122.4(3) yes
O123 . C111 . C110 . 119.4(3) yes
O123 . C111 . C112 . 117.1(3) yes
C110 . C111 . C112 . 123.4(3) yes
C107 . C112 . C111 . 119.4(3) yes
C107 . C112 . C113 . 119.8(3) yes
C111 . C112 . C113 . 120.8(3) yes
C112 . C113 . C114 . 112.7(3) yes
C112 . C113 . H1131 . 108.7 no
C114 . C113 . H1131 . 108.7 no
C112 . C113 . H1132 . 108.7 no
C114 . C113 . H1132 . 108.6 no
H1131 . C113 . H1132 . 109.5 no
C113 . C114 . C115 . 123.8(3) yes
C113 . C114 . H1141 . 118.1 no
C115 . C114 . H1141 . 118.1 no
C106 . C115 . C114 . 120.3(3) yes
C106 . C115 . C116 . 120.6(3) yes
C114 . C115 . C116 . 118.9(3) yes
C103 . C116 . C115 . 117.4(3) yes
C103 . C116 . C117 . 101.4(3) yes
C115 . C116 . C117 . 113.8(3) yes
C103 . C116 . H1161 . 107.9 no
C115 . C116 . H1161 . 107.9 no
C117 . C116 . H1161 . 107.9 no
C116 . C117 . O101 . 105.7(3) yes
C116 . C117 . H1171 . 110.4 no
O101 . C117 . H1171 . 110.4 no
C116 . C117 . H1172 . 110.4 no
O101 . C117 . H1172 . 110.4 no
H1171 . C117 . H1172 . 109.5 no
C106 . C119 . H1191 . 109.5 no
C106 . C119 . H1192 . 109.5 no
H1191 . C119 . H1192 . 109.5 no
C106 . C119 . H1193 . 109.5 no
H1191 . C119 . H1193 . 109.5 no
H1192 . C119 . H1193 . 109.5 no
C110 . C120 . C121 . 110.4(3) yes
C110 . C120 . C122 . 114.2(3) yes
C121 . C120 . C122 . 111.6(4) yes
C110 . C120 . H1201 . 106.7 no
C121 . C120 . H1201 . 106.7 no
C122 . C120 . H1201 . 106.7 no
C120 . C121 . H1211 . 109.5 no
C120 . C121 . H1212 . 109.5 no
H1211 . C121 . H1212 . 109.5 no
C120 . C121 . H1213 . 109.5 no
H1211 . C121 . H1213 . 109.5 no
H1212 . C121 . H1213 . 109.5 no
C120 . C122 . H1221 . 109.5 no
C120 . C122 . H1222 . 109.5 no
H1221 . C122 . H1222 . 109.5 no
C120 . C122 . H1223 . 109.5 no
H1221 . C122 . H1223 . 109.5 no
H1222 . C122 . H1223 . 109.5 no
O123 . C124 . H1241 . 109.5 no
O123 . C124 . H1242 . 109.5 no
H1241 . C124 . H1242 . 109.5 no
O123 . C124 . H1243 . 109.5 no
H1241 . C124 . H1243 . 109.5 no
H1242 . C124 . H1243 . 109.5 no
C2 . O1 . C17 . 110.2(2) yes
C11 . O23 . C24 . 114.1(2) yes
O1 . C2 . O18 . 120.0(3) yes
O1 . C2 . C3 . 110.1(3) yes
O18 . C2 . C3 . 129.9(4) yes
C2 . C3 . C4 . 110.0(3) yes
C2 . C3 . C16 . 103.2(3) yes
C4 . C3 . C16 . 111.5(3) yes
C2 . C3 . H31 . 110.6 no
C4 . C3 . H31 . 110.6 no
C16 . C3 . H31 . 110.6 no
C3 . C4 . C5 . 110.5(3) yes
C3 . C4 . H41 . 109.2 no
C5 . C4 . H41 . 109.2 no
C3 . C4 . H42 . 109.2 no
C5 . C4 . H42 . 109.2 no
H41 . C4 . H42 . 109.5 no
C4 . C5 . C6 . 113.1(3) yes
C4 . C5 . H51 . 108.6 no
C6 . C5 . H51 . 108.6 no
C4 . C5 . H52 . 108.6 no
C6 . C5 . H52 . 108.6 no
H51 . C5 . H52 . 109.5 no
C5 . C6 . C7 . 110.7(2) yes
C5 . C6 . C15 . 110.1(2) yes
C7 . C6 . C15 . 110.9(2) yes
C5 . C6 . C19 . 109.0(2) yes
C7 . C6 . C19 . 106.4(2) yes
C15 . C6 . C19 . 109.7(2) yes
C6 . C7 . C8 . 121.6(3) yes
C6 . C7 . C12 . 120.6(3) yes
C8 . C7 . C12 . 117.7(3) yes
C7 . C8 . C9 . 121.6(3) yes
C7 . C8 . H81 . 119.2 no
C9 . C8 . H81 . 119.2 no
C8 . C9 . C10 . 122.1(3) yes
C8 . C9 . H91 . 119.0 no
C10 . C9 . H91 . 119.0 no
C9 . C10 . C11 . 116.2(3) yes
C9 . C10 . C20 . 121.1(3) yes
C11 . C10 . C20 . 122.6(3) yes
O23 . C11 . C10 . 119.0(3) yes
O23 . C11 . C12 . 117.6(3) yes
C10 . C11 . C12 . 123.3(3) yes
C7 . C12 . C11 . 119.1(3) yes
C7 . C12 . C13 . 120.3(3) yes
C11 . C12 . C13 . 120.6(3) yes
C12 . C13 . C14 . 113.3(3) yes
C12 . C13 . H131 . 108.5 no
C14 . C13 . H131 . 108.5 no
C12 . C13 . H132 . 108.5 no
C14 . C13 . H132 . 108.5 no
H131 . C13 . H132 . 109.5 no
C13 . C14 . C15 . 123.3(3) yes
C13 . C14 . H141 . 118.4 no
C15 . C14 . H141 . 118.4 no
C6 . C15 . C14 . 121.6(3) yes
C6 . C15 . C16 . 119.7(3) yes
C14 . C15 . C16 . 118.6(3) yes
C3 . C16 . C15 . 117.6(3) yes
C3 . C16 . C17 . 101.1(2) yes
C15 . C16 . C17 . 114.2(3) yes
C3 . C16 . H161 . 107.8 no
C15 . C16 . H161 . 107.8 no
C17 . C16 . H161 . 107.8 no
C16 . C17 . O1 . 104.8(3) yes
C16 . C17 . H171 . 110.6 no
O1 . C17 . H171 . 110.6 no
C16 . C17 . H172 . 110.6 no
O1 . C17 . H172 . 110.6 no
H171 . C17 . H172 . 109.5 no
C6 . C19 . H191 . 109.5 no
C6 . C19 . H192 . 109.5 no
H191 . C19 . H192 . 109.5 no
C6 . C19 . H193 . 109.5 no
H191 . C19 . H193 . 109.5 no
H192 . C19 . H193 . 109.5 no
C10 . C20 . C21 . 110.9(3) yes
C10 . C20 . C22 . 111.4(3) yes
C21 . C20 . C22 . 109.9(4) yes
C10 . C20 . H201 . 108.2 no
C21 . C20 . H201 . 108.2 no
C22 . C20 . H201 . 108.2 no
C20 . C21 . H211 . 109.5 no
C20 . C21 . H212 . 109.5 no
H211 . C21 . H212 . 109.5 no
C20 . C21 . H213 . 109.5 no
H211 . C21 . H213 . 109.5 no
H212 . C21 . H213 . 109.5 no
C20 . C22 . H221 . 109.5 no
C20 . C22 . H222 . 109.5 no
H221 . C22 . H222 . 109.5 no
C20 . C22 . H223 . 109.5 no
H221 . C22 . H223 . 109.5 no
H222 . C22 . H223 . 109.5 no
O23 . C24 . H241 . 109.5 no
O23 . C24 . H242 . 109.5 no
H241 . C24 . H242 . 109.5 no
O23 . C24 . H243 . 109.5 no
H241 . C24 . H243 . 109.5 no
H242 . C24 . H243 . 109.5 no

loop_
_geom_bond_atom_site_label_1
_geom_bond_site_symmetry_1
_geom_bond_atom_site_label_2
_geom_bond_site_symmetry_2
_geom_bond_distance
_geom_bond_publ_flag
O101 . C102 . 1.340(4) yes
O101 . C117 . 1.450(4) yes
O118 . C102 . 1.211(4) yes
O123 . C111 . 1.405(3) yes
O123 . C124 . 1.417(4) yes
C102 . C103 . 1.517(5) yes
C103 . C104 . 1.530(5) yes
C103 . C116 . 1.535(5) yes
C103 . H1031 . 1.000 no
C104 . C105 . 1.522(4) yes
C104 . H1041 . 1.000 no
C104 . H1042 . 1.000 no
C105 . C106 . 1.549(4) yes
C105 . H1051 . 1.000 no
C105 . H1052 . 1.000 no
C106 . C107 . 1.540(4) yes
C106 . C115 . 1.515(4) yes
C106 . C119 . 1.561(4) yes
C107 . C108 . 1.400(4) yes
C107 . C112 . 1.401(4) yes
C108 . C109 . 1.381(4) yes
C108 . H1081 . 1.000 no
C109 . C110 . 1.395(4) yes
C109 . H1091 . 1.000 no
C110 . C111 . 1.384(4) yes
C110 . C120 . 1.528(4) yes
C111 . C112 . 1.389(4) yes
C112 . C113 . 1.502(5) yes
C113 . C114 . 1.493(5) yes
C113 . H1131 . 1.000 no
C113 . H1132 . 1.000 no
C114 . C115 . 1.332(4) yes
C114 . H1141 . 1.000 no
C115 . C116 . 1.504(4) yes
C116 . C117 . 1.533(5) yes
C116 . H1161 . 1.000 no
C117 . H1171 . 1.000 no
C117 . H1172 . 1.000 no
C119 . H1191 . 1.000 no
C119 . H1192 . 1.000 no
C119 . H1193 . 1.000 no
C120 . C121 . 1.502(6) yes
C120 . C122 . 1.479(6) yes
C120 . H1201 . 1.000 no
C121 . H1211 . 1.000 no
C121 . H1212 . 1.000 no
C121 . H1213 . 1.000 no
C122 . H1221 . 1.000 no
C122 . H1222 . 1.000 no
C122 . H1223 . 1.000 no
C124 . H1241 . 1.000 no
C124 . H1242 . 1.000 no
C124 . H1243 . 1.000 no
O1 . C2 . 1.356(4) yes
O1 . C17 . 1.453(4) yes
O18 . C2 . 1.201(4) yes
O23 . C11 . 1.400(3) yes
O23 . C24 . 1.437(4) yes
C2 . C3 . 1.499(5) yes
C3 . C4 . 1.528(5) yes
C3 . C16 . 1.530(5) yes
C3 . H31 . 1.000 no
C4 . C5 . 1.511(4) yes
C4 . H41 . 1.000 no
C4 . H42 . 1.000 no
C5 . C6 . 1.547(4) yes
C5 . H51 . 1.000 no
C5 . H52 . 1.000 no
C6 . C7 . 1.534(4) yes
C6 . C15 . 1.523(4) yes
C6 . C19 . 1.551(4) yes
C7 . C8 . 1.390(4) yes
C7 . C12 . 1.408(4) yes
C8 . C9 . 1.372(4) yes
C8 . H81 . 1.000 no
C9 . C10 . 1.387(4) yes
C9 . H91 . 1.000 no
C10 . C11 . 1.387(4) yes
C10 . C20 . 1.510(4) yes
C11 . C12 . 1.391(4) yes
C12 . C13 . 1.505(4) yes
C13 . C14 . 1.492(4) yes
C13 . H131 . 1.000 no
C13 . H132 . 1.000 no
C14 . C15 . 1.335(4) yes
C14 . H141 . 1.000 no
C15 . C16 . 1.513(4) yes
C16 . C17 . 1.541(5) yes
C16 . H161 . 1.000 no
C17 . H171 . 1.000 no
C17 . H172 . 1.000 no
C19 . H191 . 1.000 no
C19 . H192 . 1.000 no
C19 . H193 . 1.000 no
C20 . C21 . 1.518(6) yes
C20 . C22 . 1.528(5) yes
C20 . H201 . 1.000 no
C21 . H211 . 1.000 no
C21 . H212 . 1.000 no
C21 . H213 . 1.000 no
C22 . H221 . 1.000 no
C22 . H222 . 1.000 no
C22 . H223 . 1.000 no
C24 . H241 . 1.000 no
C24 . H242 . 1.000 no
C24 . H243 . 1.000 no

loop_
_geom_contact_atom_site_label_1
_geom_contact_atom_site_label_2
_geom_contact_distance
_geom_contact_site_symmetry_1
_geom_contact_site_symmetry_2
_geom_contact_publ_flag
O1 C103 3.301(4) . 2_656 no
O1 C104 3.385(4) . 4_454 no
O1 O118 3.471(3) . 4_454 no
O1 C102 3.477(4) . 4_454 no
O18 O101 3.272(3) . 4_454 no
O18 C117 3.324(5) . 4_454 no
O18 C19 3.549(4) . 3_645 no
O18 C5 3.570(4) . 3_645 no
O23 C24 3.379(4) . 2_756 no
O23 O23 3.599(4) . 2_756 no
O101 C4 3.319(4) . 4_655 no
O101 C3 3.364(4) . 2_756 no
O101 C2 3.379(4) . 4_655 no
O101 C16 3.525(4) . 2_756 no
C9 C119 3.475(4) . 2_766 no
C19 C109 3.545(4) . 2_666 no
C124 C124 3.569(8) . 2_656 no

loop_
_geom_torsion_atom_site_label_1
_geom_torsion_atom_site_label_2
_geom_torsion_atom_site_label_3
_geom_torsion_atom_site_label_4
_geom_torsion_site_symmetry_1
_geom_torsion_site_symmetry_2
_geom_torsion_site_symmetry_3
_geom_torsion_site_symmetry_4
_geom_torsion
_geom_torsion_publ_flag
O1 C2 C3 C4 . . . . -98.9(3) no
O1 C2 C3 C16 . . . . 20.2(3) no
O1 C17 C16 C3 . . . . 30.8(3) no
O1 C17 C16 C15 . . . . 158.1(3) no
O18 C2 O1 C17 . . . . -178.2(3) no
O18 C2 C3 C4 . . . . 78.9(4) no
O18 C2 C3 C16 . . . . -162.0(3) no
O23 C11 C10 C9 . . . . 176.0(3) no
O23 C11 C10 C20 . . . . -3.9(5) no
O23 C11 C12 C7 . . . . -177.7(3) no
O23 C11 C12 C13 . . . . 0.6(4) no
O101 C102 C103 C104 . . . . -102.0(3) no
O101 C102 C103 C116 . . . . 17.1(3) no
O101 C117 C116 C103 . . . . 30.6(3) no
O101 C117 C116 C115 . . . . 157.6(3) no
O118 C102 O101 C117 . . . . -176.7(3) no
O118 C102 C103 C104 . . . . 77.1(4) no
O118 C102 C103 C116 . . . . -163.7(3) no
O123 C111 C110 C109 . . . . -177.7(3) no
O123 C111 C110 C120 . . . . -2.8(5) no
O123 C111 C112 C107 . . . . 175.0(3) no
O123 C111 C112 C113 . . . . -3.0(5) no
C2 O1 C17 C16 . . . . -20.0(4) no
C2 C3 C4 C5 . . . . 168.0(3) no
C2 C3 C16 C15 . . . . -155.3(3) no
C2 C3 C16 C17 . . . . -30.2(3) no
C3 C2 O1 C17 . . . . -0.1(4) no
C3 C4 C5 C6 . . . . -63.5(3) no
C3 C16 C15 C6 . . . . 28.3(4) no
C3 C16 C15 C14 . . . . -153.6(3) no
C4 C3 C16 C15 . . . . -37.3(4) no
C4 C3 C16 C17 . . . . 87.8(3) no
C4 C5 C6 C7 . . . . 174.0(3) no
C4 C5 C6 C15 . . . . 51.0(3) no
C4 C5 C6 C19 . . . . -69.4(3) no
C5 C4 C3 C16 . . . . 54.2(3) no
C5 C6 C7 C8 . . . . 32.7(4) no
C5 C6 C7 C12 . . . . -151.2(3) no
C5 C6 C15 C14 . . . . 148.6(3) no
C5 C6 C15 C16 . . . . -33.4(4) no
C6 C7 C8 C9 . . . . 176.6(3) no
C6 C7 C12 C11 . . . . -174.9(3) no
C6 C7 C12 C13 . . . . 6.8(5) no
C6 C15 C14 C13 . . . . -0.2(5) no
C6 C15 C16 C17 . . . . -90.0(4) no
C7 C6 C15 C14 . . . . 25.7(4) no
C7 C6 C15 C16 . . . . -156.3(3) no
C7 C8 C9 C10 . . . . -2.1(5) no
C7 C12 C11 C10 . . . . -1.6(5) no
C7 C12 C13 C14 . . . . 19.2(4) no
C8 C7 C6 C15 . . . . 155.2(3) no
C8 C7 C6 C19 . . . . -85.5(3) no
C8 C7 C12 C11 . . . . 1.3(5) no
C8 C7 C12 C13 . . . . -177.0(3) no
C8 C9 C10 C11 . . . . 1.9(5) no
C8 C9 C10 C20 . . . . -178.2(3) no
C9 C8 C7 C12 . . . . 0.4(5) no
C9 C10 C11 C12 . . . . -0.0(5) no
C9 C10 C20 C21 . . . . 64.6(4) no
C9 C10 C20 C22 . . . . -58.0(4) no
C10 C11 O23 C24 . . . . 93.2(4) no
C10 C11 C12 C13 . . . . 176.7(3) no
C11 C10 C20 C21 . . . . -115.5(4) no
C11 C10 C20 C22 . . . . 121.9(4) no
C11 C12 C13 C14 . . . . -159.1(3) no
C12 C7 C6 C15 . . . . -28.7(4) no
C12 C7 C6 C19 . . . . 90.6(3) no
C12 C11 O23 C24 . . . . -90.5(4) no
C12 C11 C10 C20 . . . . -179.9(3) no
C12 C13 C14 C15 . . . . -23.2(4) no
C13 C14 C15 C16 . . . . -178.2(3) no
C14 C15 C6 C19 . . . . -91.5(3) no
C14 C15 C16 C17 . . . . 88.1(4) no
C16 C15 C6 C19 . . . . 86.6(3) no
C102 O101 C117 C116 . . . . -21.4(4) no
C102 C103 C104 C105 . . . . 166.0(3) no
C102 C103 C116 C115 . . . . -152.6(3) no
C102 C103 C116 C117 . . . . -27.9(3) no
C103 C102 O101 C117 . . . . 2.5(4) no
C103 C104 C105 C106 . . . . -62.2(3) no
C103 C116 C115 C106 . . . . 26.3(4) no
C103 C116 C115 C114 . . . . -158.5(3) no
C104 C103 C116 C115 . . . . -35.1(4) no
C104 C103 C116 C117 . . . . 89.6(3) no
C104 C105 C106 C107 . . . . 174.2(3) no
C104 C105 C106 C115 . . . . 50.0(3) no
C104 C105 C106 C119 . . . . -70.6(3) no
C105 C104 C103 C116 . . . . 52.9(3) no
C105 C106 C107 C108 . . . . 30.3(4) no
C105 C106 C107 C112 . . . . -154.9(3) no
C105 C106 C115 C114 . . . . 152.3(3) no
C105 C106 C115 C116 . . . . -32.6(4) no
C106 C107 C108 C109 . . . . 172.9(3) no
C106 C107 C112 C111 . . . . -172.2(3) no
C106 C107 C112 C113 . . . . 5.8(5) no
C106 C115 C114 C113 . . . . 0.1(5) no
C106 C115 C116 C117 . . . . -91.9(4) no
C107 C106 C115 C114 . . . . 28.0(4) no
C107 C106 C115 C116 . . . . -156.9(3) no
C107 C108 C109 C110 . . . . -0.8(5) no
C107 C112 C111 C110 . . . . -0.9(5) no
C107 C112 C113 C114 . . . . 22.3(5) no
C108 C107 C106 C115 . . . . 154.4(3) no
C108 C107 C106 C119 . . . . -86.6(3) no
C108 C107 C112 C111 . . . . 2.8(5) no
C108 C107 C112 C113 . . . . -179.1(3) no
C108 C109 C110 C111 . . . . 2.8(5) no
C108 C109 C110 C120 . . . . -172.3(3) no
C109 C108 C107 C112 . . . . -2.1(5) no
C109 C110 C111 C112 . . . . -1.9(5) no
C109 C110 C120 C121 . . . . 80.4(4) no
C109 C110 C120 C122 . . . . -46.3(5) no
C110 C111 O123 C124 . . . . -87.6(4) no
C110 C111 C112 C113 . . . . -178.9(3) no
C111 C110 C120 C121 . . . . -94.3(4) no
C111 C110 C120 C122 . . . . 138.9(4) no
C111 C112 C113 C114 . . . . -159.7(3) no
C112 C107 C106 C115 . . . . -30.8(4) no
C112 C107 C106 C119 . . . . 88.2(3) no
C112 C111 O123 C124 . . . . 96.4(3) no
C112 C111 C110 C120 . . . . 173.0(3) no
C112 C113 C114 C115 . . . . -26.3(5) no
C113 C114 C115 C116 . . . . -175.1(3) no
C114 C115 C106 C119 . . . . -88.3(3) no
C114 C115 C116 C117 . . . . 83.3(4) no
C116 C115 C106 C119 . . . . 86.8(3) no
